data_7211605
loop_
_publ_author_name
'Wang, Zhao-Xi'
'Wu, Qiong-Fang'
'Liu, Hong-Jiang'
'Shao, Min'
'Xiao, Hong-Ping'
'Li, Ming-Xing'

_publ_section_title
;
 2D and 3D lanthanide coordination polymers constructed from
 benzimidazole-5,6-dicarboxylic acid and sulfate bridged secondary
 building units
;
_journal_issue 4
_journal_name_full CrystEngComm
_journal_page_first 1139
_journal_paper_doi 10.1039/b910701k
_journal_volume 12
_journal_year 2010
_chemical_formula_moiety 'C18 H14 Gd2 N4 O15 S'
_chemical_formula_sum 'C18 H14 Gd2 N4 O15 S'
_chemical_formula_weight 872.89
_chemical_name_systematic
;
?
;
_space_group_IT_number 2
_symmetry_cell_setting triclinic
_symmetry_space_group_name_Hall '-P 1'
_symmetry_space_group_name_H-M 'P -1'
_atom_sites_solution_hydrogens geom
_atom_sites_solution_primary direct
_atom_sites_solution_secondary difmap
_audit_creation_method SHELXL-97
_cell_angle_alpha 91.443(2)
_cell_angle_beta 107.665(2)
_cell_angle_gamma 118.251(2)
_cell_formula_units_Z 2
_cell_length_a 9.4361(15)
_cell_length_b 9.8459(15)
_cell_length_c 14.246(2)
_cell_measurement_reflns_used 1372
_cell_measurement_temperature 293(2)
_cell_measurement_theta_max 24.21
_cell_measurement_theta_min 2.29
_cell_volume 1088.2(3)
_computing_cell_refinement 'SAINT (Bruker, 2002)'
_computing_data_collection 'SMART (Bruker, 2002)'
_computing_data_reduction 'SAINT (Bruker, 2002)'
_computing_molecular_graphics 'SHELXTL(Bruker, 2002)'
_computing_publication_material 'SHELXTL(Bruker, 2002)'
_computing_structure_refinement 'SHELXL97 (Sheldrick, 1997)'
_computing_structure_solution 'SHELXS97 (Sheldrick, 1997)'
_diffrn_ambient_temperature 293(2)
_diffrn_measured_fraction_theta_full 0.977
_diffrn_measured_fraction_theta_max 0.977
_diffrn_measurement_device_type 'Bruker APEX area-detector diffractometer'
_diffrn_measurement_method '\f and \w scans'
_diffrn_radiation_monochromator graphite
_diffrn_radiation_source 'fine-focus sealed tube'
_diffrn_radiation_type MoK\a
_diffrn_radiation_wavelength 0.71073
_diffrn_reflns_av_R_equivalents 0.0212
_diffrn_reflns_av_sigmaI/netI 0.0384
_diffrn_reflns_limit_h_max 10
_diffrn_reflns_limit_h_min -11
_diffrn_reflns_limit_k_max 11
_diffrn_reflns_limit_k_min -11
_diffrn_reflns_limit_l_max 17
_diffrn_reflns_limit_l_min -17
_diffrn_reflns_number 5873
_diffrn_reflns_theta_full 25.50
_diffrn_reflns_theta_max 25.50
_diffrn_reflns_theta_min 2.40
_exptl_absorpt_coefficient_mu 6.233
_exptl_absorpt_correction_T_max 0.347
_exptl_absorpt_correction_T_min 0.195
_exptl_absorpt_correction_type multi-scan
_exptl_absorpt_process_details '(SADABS; Bruker, 2002)'
_exptl_crystal_colour Colorless
_exptl_crystal_density_diffrn 2.664
_exptl_crystal_density_method 'not measured'
_exptl_crystal_description block
_exptl_crystal_F_000 828
_exptl_crystal_size_max 0.29
_exptl_crystal_size_mid 0.23
_exptl_crystal_size_min 0.17
_refine_diff_density_max 1.057
_refine_diff_density_min -1.637
_refine_diff_density_rms 0.198
_refine_ls_extinction_method none
_refine_ls_goodness_of_fit_ref 1.082
_refine_ls_hydrogen_treatment constr
_refine_ls_matrix_type full
_refine_ls_number_parameters 361
_refine_ls_number_reflns 3954
_refine_ls_number_restraints 0
_refine_ls_restrained_S_all 1.082
_refine_ls_R_factor_all 0.0340
_refine_ls_R_factor_gt 0.0304
_refine_ls_shift/su_max 0.001
_refine_ls_shift/su_mean 0.000
_refine_ls_structure_factor_coef Fsqd
_refine_ls_weighting_details 'calc w=1/[\s^2^(Fo^2^)+(0.0394P)^2^+2.5388P] where P=(Fo^2^+2Fc^2^)/3'
_refine_ls_weighting_scheme calc
_refine_ls_wR_factor_gt 0.0748
_refine_ls_wR_factor_ref 0.0774
_reflns_number_gt 3582
_reflns_number_total 3954
_reflns_threshold_expression >2sigma(I)
_cod_data_source_file b910701k.txt
_cod_data_source_block Gd
_cod_depositor_comments
;
The following automatic conversions were performed:

'_symmetry_cell_setting' value 'Triclinic' changed to 'triclinic'
according to /home/saulius/struct/CIF-dictionaries/cif_core.dic
dictionary named 'cif_core.dic' version 2.4.2 from
2011-04-26.

'_exptl_absorpt_correction_type' value 'Multi-scan'
changed to 'multi-scan' according to
/home/saulius/struct/CIF-dictionaries/cif_core.dic dictionary named
'cif_core.dic' version 2.4.2 from 2011-04-26.

Automatic conversion script
Id: cif_fix_values 1891 2012-01-12 08:04:46Z andrius 
;
_cod_database_code 7211605

loop_
_symmetry_equiv_pos_as_xyz
'x, y, z'
'-x, -y, -z'

loop_
_atom_site_label
_atom_site_type_symbol
_atom_site_fract_x
_atom_site_fract_y
_atom_site_fract_z
_atom_site_U_iso_or_equiv
_atom_site_adp_type
_atom_site_occupancy
_atom_site_symmetry_multiplicity
_atom_site_calc_flag
_atom_site_refinement_flags
C1 C 0.8462(7) 0.2904(7) 0.7479(4) 0.0152(12) Uani 1 1 d .
C2 C 0.7998(7) 0.1579(6) 0.8024(4) 0.0133(11) Uani 1 1 d .
C3 C 0.8752(7) 0.1943(7) 0.9072(4) 0.0158(12) Uani 1 1 d .
H3 H 0.9458 0.2981 0.9421 0.019 Uiso 1 1 calc R
C4 C 0.8412(7) 0.0702(7) 0.9574(4) 0.0146(12) Uani 1 1 d .
C5 C 0.8434(8) -0.0792(7) 1.0642(4) 0.0166(12) Uani 1 1 d .
H5 H 0.8690 -0.1136 1.1240 0.020 Uiso 1 1 calc R
C6 C 0.7299(7) -0.0859(6) 0.9036(4) 0.0131(12) Uani 1 1 d .
C7 C 0.6474(7) -0.1231(6) 0.8001(4) 0.0149(12) Uani 1 1 d .
H7 H 0.5706 -0.2268 0.7660 0.018 Uiso 1 1 calc R
C8 C 0.6846(7) 0.0013(6) 0.7497(4) 0.0111(11) Uani 1 1 d .
C9 C 0.5882(7) -0.0372(6) 0.6398(4) 0.0132(11) Uani 1 1 d .
C10 C 0.8229(7) -0.1238(6) 0.3600(4) 0.0118(11) Uani 1 1 d .
C11 C 0.6881(7) -0.1607(7) 0.2584(4) 0.0124(11) Uani 1 1 d .
C12 C 0.5901(8) -0.3161(7) 0.2077(4) 0.0169(12) Uani 1 1 d .
H12 H 0.6057 -0.3938 0.2370 0.020 Uiso 1 1 calc R
C13 C 0.4680(8) -0.3539(7) 0.1123(4) 0.0169(12) Uani 1 1 d .
C14 C 0.2766(8) -0.4653(7) -0.0361(5) 0.0257(14) Uani 1 1 d .
H14 H 0.1958 -0.5403 -0.0942 0.031 Uiso 1 1 calc R
C15 C 0.4434(7) -0.2370(7) 0.0684(4) 0.0149(12) Uani 1 1 d .
C16 C 0.5419(7) -0.0809(7) 0.1172(4) 0.0150(12) Uani 1 1 d .
H16 H 0.5263 -0.0038 0.0872 0.018 Uiso 1 1 calc R
C17 C 0.6635(7) -0.0430(6) 0.2110(4) 0.0122(11) Uani 1 1 d .
C18 C 0.7882(7) 0.1258(6) 0.2579(4) 0.0109(11) Uani 1 1 d .
Gd1 Gd 0.82355(3) 0.13818(3) 0.509433(19) 0.00953(9) Uani 1 1 d .
Gd2 Gd 1.09627(3) 0.43382(3) 0.34318(2) 0.01165(9) Uani 1 1 d .
N1 N 0.9098(7) 0.0710(6) 1.0585(4) 0.0185(11) Uani 1 1 d .
N2 N 0.7357(6) -0.1765(6) 0.9754(4) 0.0176(11) Uani 1 1 d .
H2 H 0.6800 -0.2776 0.9649 0.021 Uiso 1 1 calc R
N3 N 0.3580(7) -0.4984(6) 0.0448(4) 0.0271(13) Uani 1 1 d .
N4 N 0.3213(6) -0.3138(6) -0.0264(4) 0.0213(11) Uani 1 1 d .
H4 H 0.2811 -0.2715 -0.0712 0.026 Uiso 1 1 calc R
O1 O 0.9167(6) 0.4297(5) 0.7951(3) 0.0214(9) Uani 1 1 d .
O2 O 0.8151(5) 0.2654(5) 0.6536(3) 0.0172(9) Uani 1 1 d .
O3 O 0.6500(5) -0.0631(4) 0.5786(3) 0.0168(9) Uani 1 1 d .
O4 O 0.4464(5) -0.0426(5) 0.6135(3) 0.0228(10) Uani 1 1 d .
O5 O 0.7947(5) -0.0984(4) 0.4387(3) 0.0154(8) Uani 1 1 d .
O6 O 0.9519(5) -0.1320(5) 0.3607(3) 0.0200(9) Uani 1 1 d .
O8 O 0.8769(5) 0.1684(4) 0.3524(3) 0.0170(9) Uani 1 1 d .
O7 O 0.8169(5) 0.2276(5) 0.2039(3) 0.0175(9) Uani 1 1 d .
O9 O 1.0953(5) 0.3628(5) 0.5164(3) 0.0188(9) Uani 1 1 d .
O10 O 1.1426(5) 0.5422(5) 0.6564(3) 0.0168(9) Uani 1 1 d .
O11 O 1.3847(5) 0.5430(5) 0.6325(3) 0.0186(9) Uani 1 1 d .
O12 O 1.2211(5) 0.6317(5) 0.5127(3) 0.0187(9) Uani 1 1 d .
O13 O 1.1615(6) 0.3338(5) 0.2104(3) 0.0272(10) Uani 1 1 d .
H13A H 1.0942 0.3282 0.1531 0.041 Uiso 1 1 d R
H13C H 1.1467 0.2428 0.2163 0.041 Uiso 1 1 d R
O14 O 1.4063(6) 0.6008(5) 0.3829(4) 0.0308(11) Uani 1 1 d .
H14B H 1.4397 0.6924 0.4125 0.046 Uiso 1 1 d R
H14C H 1.4588 0.5614 0.4212 0.046 Uiso 1 1 d R
O15 O 1.2408(7) 0.2871(6) 0.4061(4) 0.0372(13) Uani 1 1 d .
H15A H 1.2385 0.2348 0.3568 0.056 Uiso 1 1 d R
H15C H 1.1889 0.2244 0.4398 0.056 Uiso 1 1 d R
S1 S 1.21603(17) 0.52229(15) 0.58369(10) 0.0107(3) Uani 1 1 d .

loop_
_atom_site_aniso_label
_atom_site_aniso_U_11
_atom_site_aniso_U_22
_atom_site_aniso_U_33
_atom_site_aniso_U_23
_atom_site_aniso_U_13
_atom_site_aniso_U_12
C1 0.015(3) 0.018(3) 0.015(3) 0.007(2) 0.005(2) 0.011(3)
C2 0.016(3) 0.012(3) 0.014(3) 0.006(2) 0.006(2) 0.008(2)
C3 0.014(3) 0.011(3) 0.019(3) 0.002(2) 0.006(3) 0.004(2)
C4 0.013(3) 0.018(3) 0.014(3) 0.003(2) 0.005(2) 0.008(2)
C5 0.024(3) 0.024(3) 0.014(3) 0.012(2) 0.011(3) 0.019(3)
C6 0.013(3) 0.012(3) 0.016(3) 0.008(2) 0.008(2) 0.006(2)
C7 0.014(3) 0.010(3) 0.021(3) 0.005(2) 0.006(3) 0.005(2)
C8 0.007(3) 0.016(3) 0.011(3) 0.002(2) 0.001(2) 0.008(2)
C9 0.011(3) 0.007(3) 0.018(3) 0.002(2) 0.004(2) 0.003(2)
C10 0.013(3) 0.010(3) 0.009(3) 0.002(2) -0.002(2) 0.007(2)
C11 0.013(3) 0.018(3) 0.007(3) 0.004(2) 0.003(2) 0.009(2)
C12 0.019(3) 0.010(3) 0.017(3) 0.007(2) 0.002(3) 0.007(3)
C13 0.018(3) 0.012(3) 0.015(3) 0.005(2) 0.000(3) 0.007(2)
C14 0.020(3) 0.019(3) 0.016(3) -0.004(3) -0.007(3) 0.002(3)
C15 0.011(3) 0.014(3) 0.019(3) 0.004(2) 0.003(2) 0.007(2)
C16 0.018(3) 0.017(3) 0.015(3) 0.008(2) 0.008(3) 0.011(3)
C17 0.010(3) 0.011(3) 0.015(3) 0.002(2) 0.007(2) 0.004(2)
C18 0.009(3) 0.011(3) 0.014(3) 0.001(2) 0.003(2) 0.007(2)
Gd1 0.00853(15) 0.00985(15) 0.00880(15) 0.00195(11) 0.00131(11) 0.00465(12)
Gd2 0.01174(16) 0.01008(15) 0.01249(16) 0.00281(11) 0.00359(12) 0.00543(12)
N1 0.021(3) 0.020(3) 0.014(3) 0.005(2) 0.005(2) 0.011(2)
N2 0.022(3) 0.013(2) 0.017(3) 0.007(2) 0.007(2) 0.007(2)
N3 0.028(3) 0.014(3) 0.022(3) 0.003(2) -0.002(3) 0.005(2)
N4 0.017(3) 0.017(3) 0.015(3) -0.001(2) -0.007(2) 0.006(2)
O1 0.029(2) 0.011(2) 0.016(2) 0.0025(17) 0.0033(19) 0.0068(19)
O2 0.023(2) 0.015(2) 0.013(2) 0.0040(16) 0.0063(18) 0.0088(18)
O3 0.022(2) 0.015(2) 0.014(2) 0.0061(16) 0.0087(18) 0.0080(18)
O4 0.014(2) 0.031(2) 0.023(2) 0.0043(19) 0.0009(19) 0.014(2)
O5 0.020(2) 0.015(2) 0.012(2) 0.0022(16) 0.0020(18) 0.0121(18)
O6 0.015(2) 0.030(2) 0.014(2) 0.0034(18) -0.0002(18) 0.014(2)
O8 0.019(2) 0.014(2) 0.011(2) 0.0011(16) 0.0026(18) 0.0052(18)
O7 0.024(2) 0.015(2) 0.014(2) 0.0081(17) 0.0058(18) 0.0110(18)
O9 0.014(2) 0.014(2) 0.018(2) -0.0028(17) 0.0001(18) 0.0042(18)
O10 0.015(2) 0.021(2) 0.014(2) 0.0009(17) 0.0042(18) 0.0105(18)
O11 0.010(2) 0.023(2) 0.016(2) -0.0010(17) -0.0034(17) 0.0089(18)
O12 0.022(2) 0.016(2) 0.021(2) 0.0093(17) 0.0082(19) 0.0111(19)
O13 0.033(3) 0.028(2) 0.023(2) -0.001(2) 0.007(2) 0.019(2)
O14 0.019(2) 0.027(3) 0.043(3) 0.001(2) 0.008(2) 0.011(2)
O15 0.055(3) 0.047(3) 0.047(3) 0.028(3) 0.032(3) 0.044(3)
S1 0.0102(6) 0.0097(6) 0.0108(7) 0.0019(5) 0.0013(6) 0.0053(5)

loop_
_atom_type_symbol
_atom_type_description
_atom_type_scat_dispersion_real
_atom_type_scat_dispersion_imag
_atom_type_scat_source
C C 0.0033 0.0016 'International Tables Vol C Tables 4.2.6.8 and 6.1.1.4'
H H 0.0000 0.0000 'International Tables Vol C Tables 4.2.6.8 and 6.1.1.4'
N N 0.0061 0.0033 'International Tables Vol C Tables 4.2.6.8 and 6.1.1.4'
O O 0.0106 0.0060 'International Tables Vol C Tables 4.2.6.8 and 6.1.1.4'
S S 0.1246 0.1234 'International Tables Vol C Tables 4.2.6.8 and 6.1.1.4'
Gd Gd -0.1653 3.9035 'International Tables Vol C Tables 4.2.6.8 and 6.1.1.4'

loop_
_geom_angle_atom_site_label_1
_geom_angle_atom_site_label_2
_geom_angle_atom_site_label_3
_geom_angle
_geom_angle_site_symmetry_1
_geom_angle_site_symmetry_3
O1 C1 O2 119.2(5) . .
O1 C1 C2 119.9(5) . .
O2 C1 C2 120.9(5) . .
O1 C1 Gd2 54.3(3) . 2_766
O2 C1 Gd2 65.5(3) . 2_766
C2 C1 Gd2 169.9(4) . 2_766
C3 C2 C8 121.3(5) . .
C3 C2 C1 117.7(5) . .
C8 C2 C1 120.9(5) . .
C4 C3 C2 117.7(5) . .
C4 C3 H3 121.2 . .
C2 C3 H3 121.2 . .
C3 C4 N1 129.9(5) . .
C3 C4 C6 120.3(5) . .
N1 C4 C6 109.7(5) . .
N1 C5 N2 113.1(5) . .
N1 C5 H5 123.4 . .
N2 C5 H5 123.4 . .
N2 C6 C7 132.9(5) . .
N2 C6 C4 104.5(5) . .
C7 C6 C4 122.5(5) . .
C6 C7 C8 117.0(5) . .
C6 C7 H7 121.5 . .
C8 C7 H7 121.5 . .
C7 C8 C2 121.0(5) . .
C7 C8 C9 117.2(5) . .
C2 C8 C9 121.7(5) . .
O4 C9 O3 123.6(5) . .
O4 C9 C8 116.1(5) . .
O3 C9 C8 120.2(5) . .
O6 C10 O5 124.2(5) . .
O6 C10 C11 116.3(5) . .
O5 C10 C11 119.2(5) . .
C12 C11 C17 119.6(5) . .
C12 C11 C10 117.1(5) . .
C17 C11 C10 123.2(5) . .
C11 C12 C13 118.7(5) . .
C11 C12 H12 120.6 . .
C13 C12 H12 120.6 . .
C12 C13 N3 130.1(5) . .
C12 C13 C15 120.7(5) . .
N3 C13 C15 109.2(5) . .
N3 C14 N4 113.5(5) . .
N3 C14 H14 123.3 . .
N4 C14 H14 123.3 . .
N4 C15 C16 133.4(5) . .
N4 C15 C13 105.0(5) . .
C16 C15 C13 121.4(5) . .
C17 C16 C15 118.1(5) . .
C17 C16 H16 120.9 . .
C15 C16 H16 120.9 . .
C16 C17 C11 121.5(5) . .
C16 C17 C18 118.8(5) . .
C11 C17 C18 119.2(5) . .
O7 C18 O8 119.0(5) . .
O7 C18 C17 120.0(5) . .
O8 C18 C17 120.8(5) . .
O7 C18 Gd2 61.7(3) . .
O8 C18 Gd2 58.5(3) . .
C17 C18 Gd2 164.9(4) . .
O4 Gd1 O3 79.27(15) 2_656 .
O4 Gd1 O5 82.99(14) 2_656 .
O3 Gd1 O5 73.47(14) . .
O4 Gd1 O6 157.80(15) 2_656 2_756
O3 Gd1 O6 81.91(14) . 2_756
O5 Gd1 O6 80.45(14) . 2_756
O4 Gd1 O2 104.95(14) 2_656 .
O3 Gd1 O2 72.88(13) . .
O5 Gd1 O2 143.15(13) . .
O6 Gd1 O2 80.38(14) 2_756 .
O4 Gd1 O8 75.26(14) 2_656 .
O3 Gd1 O8 138.34(13) . .
O5 Gd1 O8 71.17(13) . .
O6 Gd1 O8 112.68(14) 2_756 .
O2 Gd1 O8 145.63(13) . .
O4 Gd1 O9 127.47(15) 2_656 .
O3 Gd1 O9 152.97(14) . .
O5 Gd1 O9 110.04(14) . .
O6 Gd1 O9 72.61(14) 2_756 .
O2 Gd1 O9 93.70(13) . .
O8 Gd1 O9 63.05(13) . .
O4 Gd1 O12 73.38(14) 2_656 2_766
O3 Gd1 O12 118.81(13) . 2_766
O5 Gd1 O12 149.76(13) . 2_766
O6 Gd1 O12 126.76(14) 2_756 2_766
O2 Gd1 O12 63.46(13) . 2_766
O8 Gd1 O12 84.55(13) . 2_766
O9 Gd1 O12 72.27(14) . 2_766
O10 Gd2 O1 83.06(14) 2_766 2_766
O10 Gd2 O15 140.93(15) 2_766 .
O1 Gd2 O15 133.84(15) 2_766 .
O10 Gd2 O14 139.21(15) 2_766 .
O1 Gd2 O14 82.19(16) 2_766 .
O15 Gd2 O14 70.23(17) . .
O10 Gd2 O13 133.35(14) 2_766 .
O1 Gd2 O13 68.50(15) 2_766 .
O15 Gd2 O13 68.69(16) . .
O14 Gd2 O13 74.03(15) . .
O10 Gd2 O8 74.45(14) 2_766 .
O1 Gd2 O8 128.19(14) 2_766 .
O15 Gd2 O8 71.59(16) . .
O14 Gd2 O8 141.73(15) . .
O13 Gd2 O8 94.52(14) . .
O10 Gd2 O7 68.42(13) 2_766 .
O1 Gd2 O7 77.14(13) 2_766 .
O15 Gd2 O7 103.16(16) . .
O14 Gd2 O7 142.72(14) . .
O13 Gd2 O7 69.63(14) . .
O8 Gd2 O7 51.30(12) . .
O10 Gd2 O9 82.54(13) 2_766 .
O1 Gd2 O9 159.95(13) 2_766 .
O15 Gd2 O9 64.15(15) . .
O14 Gd2 O9 99.91(15) . .
O13 Gd2 O9 131.38(14) . .
O8 Gd2 O9 60.25(13) . .
O7 Gd2 O9 110.09(12) . .
O10 Gd2 O12 77.01(13) 2_766 .
O1 Gd2 O12 109.44(13) 2_766 .
O15 Gd2 O12 96.92(16) . .
O14 Gd2 O12 72.53(14) . .
O13 Gd2 O12 146.43(14) . .
O8 Gd2 O12 109.92(12) . .
O7 Gd2 O12 143.86(13) . .
O9 Gd2 O12 53.50(12) . .
O10 Gd2 O2 72.46(13) 2_766 2_766
O1 Gd2 O2 50.76(13) 2_766 2_766
O15 Gd2 O2 136.99(16) . 2_766
O14 Gd2 O2 68.75(14) . 2_766
O13 Gd2 O2 110.89(14) . 2_766
O8 Gd2 O2 146.69(13) . 2_766
O7 Gd2 O2 117.20(12) . 2_766
O9 Gd2 O2 111.17(12) . 2_766
O12 Gd2 O2 58.68(12) . 2_766
O10 Gd2 C18 72.28(14) 2_766 .
O1 Gd2 C18 102.71(15) 2_766 .
O15 Gd2 C18 85.03(17) . .
O14 Gd2 C18 148.27(15) . .
O13 Gd2 C18 78.71(15) . .
O8 Gd2 C18 26.05(14) . .
O7 Gd2 C18 25.57(14) . .
O9 Gd2 C18 86.07(14) . .
O12 Gd2 C18 131.84(13) . .
O2 Gd2 C18 137.95(14) 2_766 .
O10 Gd2 C1 78.68(14) 2_766 2_766
O1 Gd2 C1 25.09(15) 2_766 2_766
O15 Gd2 C1 139.81(16) . 2_766
O14 Gd2 C1 72.02(16) . 2_766
O13 Gd2 C1 88.20(15) . 2_766
O8 Gd2 C1 145.35(15) . 2_766
O7 Gd2 C1 98.45(14) . 2_766
O9 Gd2 C1 136.88(14) . 2_766
O12 Gd2 C1 84.42(14) . 2_766
O2 Gd2 C1 25.85(14) 2_766 2_766
C18 Gd2 C1 123.40(16) . 2_766
C5 N1 C4 104.8(5) . .
C5 N2 C6 107.9(5) . .
C5 N2 H2 126.1 . .
C6 N2 H2 126.1 . .
C14 N3 C13 104.6(5) . .
C14 N4 C15 107.8(5) . .
C14 N4 H4 126.1 . .
C15 N4 H4 126.1 . .
C1 O1 Gd2 100.6(3) . 2_766
C1 O2 Gd1 150.0(4) . .
C1 O2 Gd2 88.6(3) . 2_766
Gd1 O2 Gd2 114.57(14) . 2_766
C9 O3 Gd1 122.5(3) . .
C9 O4 Gd1 147.4(4) . 2_656
C10 O5 Gd1 127.0(3) . .
C10 O6 Gd1 132.9(4) . 2_756
C18 O8 Gd1 137.7(3) . .
C18 O8 Gd2 95.5(3) . .
Gd1 O8 Gd2 117.24(15) . .
C18 O7 Gd2 92.7(3) . .
S1 O9 Gd1 134.3(2) . .
S1 O9 Gd2 100.5(2) . .
Gd1 O9 Gd2 113.61(15) . .
S1 O10 Gd2 138.4(2) . 2_766
S1 O12 Gd1 139.7(2) . 2_766
S1 O12 Gd2 99.14(19) . .
Gd1 O12 Gd2 113.13(15) 2_766 .
Gd2 O13 H13A 109.3 . .
Gd2 O13 H13C 109.4 . .
H13A O13 H13C 109.5 . .
Gd2 O14 H14B 109.4 . .
Gd2 O14 H14C 109.2 . .
H14B O14 H14C 109.5 . .
Gd2 O15 H15A 109.3 . .
Gd2 O15 H15C 109.3 . .
H15A O15 H15C 109.5 . .
O11 S1 O10 111.9(2) . .
O11 S1 O12 110.7(2) . .
O10 S1 O12 110.7(2) . .
O11 S1 O9 110.9(2) . .
O10 S1 O9 109.1(2) . .
O12 S1 O9 103.2(2) . .
O11 S1 Gd2 111.11(18) . .
O10 S1 Gd2 136.95(17) . .
O12 S1 Gd2 53.64(16) . .
O9 S1 Gd2 52.16(16) . .

loop_
_geom_bond_atom_site_label_1
_geom_bond_atom_site_label_2
_geom_bond_distance
_geom_bond_site_symmetry_2
C1 O1 1.262(7) .
C1 O2 1.276(7) .
C1 C2 1.488(8) .
C1 Gd2 2.926(6) 2_766
C2 C3 1.397(8) .
C2 C8 1.408(8) .
C3 C4 1.385(8) .
C3 H3 0.9300 .
C4 N1 1.386(8) .
C4 C6 1.406(8) .
C5 N1 1.321(8) .
C5 N2 1.337(8) .
C5 H5 0.9300 .
C6 N2 1.381(7) .
C6 C7 1.385(8) .
C7 C8 1.389(8) .
C7 H7 0.9300 .
C8 C9 1.483(8) .
C9 O4 1.250(7) .
C9 O3 1.266(7) .
C10 O6 1.254(7) .
C10 O5 1.273(7) .
C10 C11 1.505(7) .
C11 C12 1.384(8) .
C11 C17 1.433(8) .
C12 C13 1.390(8) .
C12 H12 0.9300 .
C13 N3 1.398(8) .
C13 C15 1.404(8) .
C14 N3 1.320(8) .
C14 N4 1.335(8) .
C14 H14 0.9300 .
C15 N4 1.379(8) .
C15 C16 1.382(8) .
C16 C17 1.372(8) .
C16 H16 0.9300 .
C17 C18 1.486(7) .
C18 O7 1.256(6) .
C18 O8 1.282(7) .
C18 Gd2 2.907(5) .
Gd1 O4 2.320(4) 2_656
Gd1 O3 2.363(4) .
Gd1 O5 2.372(4) .
Gd1 O6 2.380(4) 2_756
Gd1 O2 2.420(4) .
Gd1 O8 2.433(4) .
Gd1 O9 2.438(4) .
Gd1 O12 2.504(4) 2_766
Gd2 O10 2.376(4) 2_766
Gd2 O1 2.417(4) 2_766
Gd2 O15 2.437(4) .
Gd2 O14 2.445(4) .
Gd2 O13 2.473(4) .
Gd2 O8 2.489(4) .
Gd2 O7 2.562(4) .
Gd2 O9 2.583(4) .
Gd2 O12 2.623(4) .
Gd2 O2 2.663(4) 2_766
Gd2 C1 2.926(6) 2_766
N2 H2 0.8600 .
N4 H4 0.8600 .
O1 Gd2 2.417(4) 2_766
O2 Gd2 2.663(4) 2_766
O4 Gd1 2.320(4) 2_656
O6 Gd1 2.380(4) 2_756
O9 S1 1.500(4) .
O10 S1 1.465(4) .
O10 Gd2 2.376(4) 2_766
O11 S1 1.439(4) .
O12 S1 1.490(4) .
O12 Gd1 2.504(4) 2_766
O13 H13A 0.8500 .
O13 H13C 0.8500 .
O14 H14B 0.8500 .
O14 H14C 0.8500 .
O15 H15A 0.8499 .
O15 H15C 0.8502 .

loop_
_geom_hbond_atom_site_label_D
_geom_hbond_atom_site_label_H
_geom_hbond_atom_site_label_A
_geom_hbond_distance_DH
_geom_hbond_distance_HA
_geom_hbond_distance_DA
_geom_hbond_angle_DHA
_geom_hbond_site_symmetry_A
O15 H15C O5 0.85 2.16 2.918(6) 147.7 2_756
O14 H14C O11 0.85 2.43 2.971(6) 122.2 2_866
O13 H13A N1 0.85 2.34 2.792(7) 113.5 1_554
N4 H4 O7 0.86 1.99 2.823(7) 161.6 2_655
N2 H2 N3 0.86 2.05 2.869(7) 158.0 2_646
O13 H13C O15 0.85 2.53 2.770(7) 97.2 .
